data_2237425
loop_
_publ_author_name
'Bouchene, Rafika'
'Bouacida, Sofiane'
'Berrah, Fadila'
'Belhouas, Ratiba'
'Merazig, Hocine'

_publ_section_title
;
 Bis(3-aminopyrazine-2-carboxylato-\k^2^<i>N</i>^1^,<i>O</i>)diaquacobalt(II)
;
_journal_coeditor_code WM2721
_journal_issue 2
_journal_name_full 'Acta Crystallographica Section E'
_journal_page_first m129
_journal_page_last m130
_journal_paper_doi 10.1107/S1600536813002183
_journal_volume 69
_journal_year 2013
_chemical_formula_iupac '[Co (C5 H4 N3 O2)2 (H2 O)2]'
_chemical_formula_moiety 'C10 H12 Co N6 O6'
_chemical_formula_sum 'C10 H12 Co N6 O6'
_chemical_formula_weight 371.19
_chemical_name_systematic
;
Bis(3-aminopyrazine-2-carboxylato-\k^2^<i>N</i>^1^,<i>O</i>)diaquacobalt(II)
;
_space_group_crystal_system monoclinic
_space_group_IT_number 15
_space_group_name_Hall '-C 2yc'
_space_group_name_H-M_alt 'C 1 2/c 1'
_symmetry_space_group_name_Hall '-C 2yc'
_symmetry_space_group_name_H-M 'C 1 2/c 1'
_atom_sites_solution_hydrogens geom
_atom_sites_solution_primary direct
_atom_sites_solution_secondary difmap
_cell_angle_alpha 90
_cell_angle_beta 91.9180(10)
_cell_angle_gamma 90
_cell_formula_units_Z 4
_cell_length_a 7.8823(2)
_cell_length_b 12.7467(2)
_cell_length_c 13.6851(3)
_cell_measurement_reflns_used 6448
_cell_measurement_temperature 295(2)
_cell_measurement_theta_max 38.66
_cell_measurement_theta_min 2.98
_cell_volume 1374.22(5)
_computing_cell_refinement 'SAINT (Bruker, 2011)'
_computing_data_collection 'APEX2 (Bruker, 2011)'
_computing_data_reduction 'SAINT (Bruker, 2011)'
_computing_molecular_graphics 'ORTEP-3 for Windows (Farrugia, 2012) and DIAMOND (Brandenburg & Berndt, 2001)'
_computing_publication_material 'WinGX (Farrugia, 2012)'
_computing_structure_refinement 'SHELXL97 (Sheldrick, 2008)'
_computing_structure_solution 'SIR2002 (Burla <i>et al.</i>, 2005)'
_diffrn_ambient_temperature 295(2)
_diffrn_measured_fraction_theta_full 0.991
_diffrn_measured_fraction_theta_max 0.991
_diffrn_measurement_device_type 'Bruker APEXII CCD'
_diffrn_measurement_method '\f and \w scans'
_diffrn_radiation_monochromator graphite
_diffrn_radiation_source 'sealed tube'
_diffrn_radiation_type MoK\a
_diffrn_radiation_wavelength 0.71073
_diffrn_reflns_av_R_equivalents 0.0413
_diffrn_reflns_limit_h_max 10
_diffrn_reflns_limit_h_min -14
_diffrn_reflns_limit_k_max 22
_diffrn_reflns_limit_k_min -24
_diffrn_reflns_limit_l_max 16
_diffrn_reflns_limit_l_min -25
_diffrn_reflns_number 17706
_diffrn_reflns_theta_full 42.13
_diffrn_reflns_theta_max 42.13
_diffrn_reflns_theta_min 2.98
_exptl_absorpt_coefficient_mu 1.294
_exptl_absorpt_correction_type none
_exptl_crystal_colour Yellow
_exptl_crystal_density_diffrn 1.794
_exptl_crystal_density_method 'not measured'
_exptl_crystal_description block
_exptl_crystal_F_000 756
_exptl_crystal_size_max 0.11
_exptl_crystal_size_mid 0.09
_exptl_crystal_size_min 0.05
_refine_diff_density_max 0.484
_refine_diff_density_min -0.384
_refine_ls_extinction_method none
_refine_ls_goodness_of_fit_ref 0.919
_refine_ls_hydrogen_treatment mixed
_refine_ls_matrix_type full
_refine_ls_number_parameters 111
_refine_ls_number_reflns 4800
_refine_ls_number_restraints 0
_refine_ls_restrained_S_all 0.919
_refine_ls_R_factor_all 0.0636
_refine_ls_R_factor_gt 0.0340
_refine_ls_shift/su_max 0.001
_refine_ls_shift/su_mean 0
_refine_ls_structure_factor_coef Fsqd
_refine_ls_weighting_details 'calc w=1/[\s^2^(Fo^2^)+(0.0413P)^2^+0.0000P] where P=(Fo^2^+2Fc^2^)/3'
_refine_ls_weighting_scheme calc
_refine_ls_wR_factor_gt 0.0773
_refine_ls_wR_factor_ref 0.0824
_reflns_number_gt 3043
_reflns_number_total 4800
_reflns_threshold_expression I>2sigma(I)
_cod_data_source_file wm2721.cif
_cod_data_source_block I
_cod_database_code 2237425
_cod_database_fobs_code 2237425

loop_
_space_group_symop_operation_xyz
'x, y, z'
'-x, y, -z+1/2'
'x+1/2, y+1/2, z'
'-x+1/2, y+1/2, -z+1/2'
'-x, -y, -z'
'x, -y, z-1/2'
'-x+1/2, -y+1/2, -z'
'x+1/2, -y+1/2, z-1/2'

loop_
_atom_site_type_symbol
_atom_site_label
_atom_site_fract_x
_atom_site_fract_y
_atom_site_fract_z
_atom_site_U_iso_or_equiv
_atom_site_adp_type
_atom_site_calc_flag
_atom_site_refinement_flags
_atom_site_occupancy
_atom_site_symmetry_multiplicity
Co Co1 0 0.195326(13) 0.75 0.02207(5) Uani d S 1 2
O O1W 0.19025(11) 0.30652(6) 0.76033(6) 0.03609(17) Uani d . 1 1
H H1W 0.250(2) 0.3194(11) 0.7195(13) 0.054 Uiso d . 1 1
H H2W 0.1779(19) 0.3585(14) 0.7867(12) 0.054 Uiso d . 1 1
O O51 -0.18087(10) 0.07591(6) 0.76347(5) 0.03603(17) Uani d . 1 1
O O52 -0.31276(13) -0.02336(7) 0.87118(6) 0.0538(2) Uani d . 1 1
N N1 -0.03120(10) 0.18853(6) 0.90389(5) 0.02230(13) Uani d . 1 1
N N2 -0.09937(11) 0.16410(8) 1.09943(6) 0.03211(17) Uani d . 1 1
C C1 0.04090(12) 0.25148(8) 0.97172(6) 0.02822(18) Uani d . 1 1
H H1 0.1164 0.3035 0.9535 0.034 Uiso calc R 1 1
N N3 -0.26554(13) 0.02032(8) 1.06349(7) 0.0453(2) Uani d . 1 1
H H3A -0.2827 0.0138 1.1249 0.054 Uiso calc R 1 1
H H3B -0.3112 -0.0232 1.0224 0.054 Uiso calc R 1 1
C C2 0.00267(13) 0.23880(9) 1.06893(7) 0.0327(2) Uani d . 1 1
H H2 0.0508 0.2847 1.1148 0.039 Uiso calc R 1 1
C C3 -0.16811(12) 0.09790(7) 1.03189(7) 0.02792(18) Uani d . 1 1
C C4 -0.13532(11) 0.11308(7) 0.93095(6) 0.02309(15) Uani d . 1 1
C C5 -0.21616(13) 0.04957(8) 0.84893(7) 0.03098(19) Uani d . 1 1

loop_
_atom_site_aniso_label
_atom_site_aniso_U_11
_atom_site_aniso_U_22
_atom_site_aniso_U_33
_atom_site_aniso_U_12
_atom_site_aniso_U_13
_atom_site_aniso_U_23
Co1 0.02920(9) 0.02103(9) 0.01636(7) 0 0.00654(5) 0
O1W 0.0437(4) 0.0371(4) 0.0284(3) -0.0159(3) 0.0152(3) -0.0072(3)
O51 0.0514(4) 0.0342(4) 0.0230(3) -0.0146(3) 0.0090(3) -0.0052(3)
O52 0.0808(6) 0.0417(5) 0.0405(4) -0.0356(4) 0.0263(4) -0.0128(4)
N1 0.0249(3) 0.0230(3) 0.0193(3) 0.0009(3) 0.0057(2) 0.0015(2)
N2 0.0378(4) 0.0383(4) 0.0207(3) 0.0010(4) 0.0071(3) 0.0019(3)
C1 0.0285(4) 0.0338(5) 0.0225(4) -0.0058(4) 0.0025(3) 0.0005(3)
N3 0.0686(7) 0.0378(5) 0.0307(4) -0.0167(5) 0.0196(4) 0.0032(4)
C3 0.0343(4) 0.0259(4) 0.0242(4) 0.0031(3) 0.0112(3) 0.0041(3)
C5 0.0410(5) 0.0242(4) 0.0284(4) -0.0072(4) 0.0117(4) -0.0050(3)
C4 0.0285(4) 0.0202(4) 0.0210(3) 0.0010(3) 0.0083(3) 0.0014(3)
C2 0.0348(5) 0.0411(6) 0.0221(4) -0.0031(4) 0.0007(3) -0.0024(4)

loop_
_atom_type_symbol
_atom_type_description
_atom_type_scat_dispersion_real
_atom_type_scat_dispersion_imag
_atom_type_scat_source
C C 0.0033 0.0016 'International Tables Vol C Tables 4.2.6.8 and 6.1.1.4'
H H 0 0 'International Tables Vol C Tables 4.2.6.8 and 6.1.1.4'
N N 0.0061 0.0033 'International Tables Vol C Tables 4.2.6.8 and 6.1.1.4'
O O 0.0106 0.006 'International Tables Vol C Tables 4.2.6.8 and 6.1.1.4'
Cl Cl 0.1484 0.1585 'International Tables Vol C Tables 4.2.6.8 and 6.1.1.4'
Co Co 0.3494 0.9721 'International Tables Vol C Tables 4.2.6.8 and 6.1.1.4'

loop_
_geom_angle_atom_site_label_1
_geom_angle_atom_site_label_2
_geom_angle_atom_site_label_3
_geom_angle_site_symmetry_1
_geom_angle_site_symmetry_3
_geom_angle
O1W Co1 O1W . 2_556 93.31(5)
O1W Co1 O51 . . 170.46(3)
O1W Co1 O51 2_556 . 90.57(4)
O1W Co1 O51 . 2_556 90.57(4)
O1W Co1 O51 2_556 2_556 170.46(3)
O51 Co1 O51 . 2_556 86.97(5)
O1W Co1 N1 . 2_556 89.31(3)
O1W Co1 N1 2_556 2_556 93.89(3)
O51 Co1 N1 . 2_556 99.13(3)
O51 Co1 N1 2_556 2_556 77.43(3)
O1W Co1 N1 . . 93.89(3)
O1W Co1 N1 2_556 . 89.31(3)
O51 Co1 N1 . . 77.43(3)
O51 Co1 N1 2_556 . 99.13(3)
N1 Co1 N1 2_556 . 175.34(4)
Co1 O1W H1W . . 124.2(12)
Co1 O1W H2W . . 121.7(11)
H1W O1W H2W . . 104.7(15)
C5 O51 Co1 . . 116.60(6)
C4 N1 C1 . . 119.58(7)
C4 N1 Co1 . . 113.50(6)
C1 N1 Co1 . . 126.91(6)
C2 N2 C3 . . 117.88(8)
N1 C1 C2 . . 119.71(9)
N1 C1 H1 . . 120.1
C2 C1 H1 . . 120.1
C3 N3 H3A . . 120
C3 N3 H3B . . 120
H3A N3 H3B . . 120
N3 C3 N2 . . 117.61(8)
N3 C3 C4 . . 122.66(9)
N2 C3 C4 . . 119.73(8)
O52 C5 O51 . . 125.65(9)
O52 C5 C4 . . 117.72(8)
O51 C5 C4 . . 116.63(8)
N1 C4 C3 . . 120.19(8)
N1 C4 C5 . . 115.59(7)
C3 C4 C5 . . 124.20(8)
N2 C2 C1 . . 122.81(9)
N2 C2 H2 . . 118.6
C1 C2 H2 . . 118.6

loop_
_geom_bond_atom_site_label_1
_geom_bond_atom_site_label_2
_geom_bond_site_symmetry_2
_geom_bond_distance
Co1 O1W . 2.0648(8)
Co1 O1W 2_556 2.0648(8)
Co1 O51 . 2.0979(7)
Co1 O51 2_556 2.0979(7)
Co1 N1 2_556 2.1303(7)
Co1 N1 . 2.1303(7)
O1W H1W . 0.760(18)
O1W H2W . 0.763(18)
O51 C5 . 1.2568(12)
O52 C5 . 1.2460(12)
N1 C4 . 1.3252(11)
N1 C1 . 1.3390(11)
N2 C2 . 1.3230(14)
N2 C3 . 1.3515(13)
C1 C2 . 1.3834(13)
C1 H1 . 0.93
N3 C3 . 1.3329(13)
N3 H3A . 0.86
N3 H3B . 0.86
C3 C4 . 1.4270(12)
C5 C4 . 1.5078(13)
C2 H2 . 0.93

loop_
_geom_hbond_atom_site_label_D
_geom_hbond_atom_site_label_H
_geom_hbond_atom_site_label_A
_geom_hbond_site_symmetry_A
_geom_hbond_distance_DH
_geom_hbond_distance_HA
_geom_hbond_distance_DA
_geom_hbond_angle_DHA
_geom_hbond_publ_flag
O1W H1W N2 8_555 0.761(18) 2.070(18) 2.8254(12) 172.2(17) yes
O1W H2W O52 3_555 0.762(18) 1.898(17) 2.6470(12) 167.1(16) yes
N3 H3A O51 6_556 0.8600 2.3300 3.0525(12) 141.00 yes
N3 H3B O52 . 0.8600 2.0700 2.7036(13) 130.00 yes
C1 H1 O52 3_555 0.9300 2.5500 3.4010(13) 153.00 no

loop_
_geom_torsion_atom_site_label_1
_geom_torsion_atom_site_label_2
_geom_torsion_atom_site_label_3
_geom_torsion_atom_site_label_4
_geom_torsion_site_symmetry_1
_geom_torsion
O1W Co1 O51 C5 2_556 -93.84(8)
O51 Co1 O51 C5 2_556 95.39(8)
N1 Co1 O51 C5 2_556 172.13(8)
N1 Co1 O51 C5 . -4.67(7)
O1W Co1 N1 C4 . -172.54(6)
O1W Co1 N1 C4 2_556 94.19(6)
O51 Co1 N1 C4 . 3.45(6)
O51 Co1 N1 C4 2_556 -81.34(6)
O1W Co1 N1 C1 . 8.01(8)
O1W Co1 N1 C1 2_556 -85.25(8)
O51 Co1 N1 C1 . -175.99(8)
O51 Co1 N1 C1 2_556 99.22(8)
C4 N1 C1 C2 . -1.63(14)
Co1 N1 C1 C2 . 177.78(7)
C2 N2 C3 N3 . 177.46(9)
C2 N2 C3 C4 . -2.76(14)
Co1 O51 C5 O52 . -175.74(10)
Co1 O51 C5 C4 . 4.97(12)
C1 N1 C4 C3 . -1.05(13)
Co1 N1 C4 C3 . 179.46(6)
C1 N1 C4 C5 . 177.36(8)
Co1 N1 C4 C5 . -2.13(10)
N3 C3 C4 N1 . -176.88(9)
N2 C3 C4 N1 . 3.34(13)
N3 C3 C4 C5 . 4.85(15)
N2 C3 C4 C5 . -174.93(9)
O52 C5 C4 N1 . 178.82(10)
O51 C5 C4 N1 . -1.84(13)
O52 C5 C4 C3 . -2.84(15)
O51 C5 C4 C3 . 176.50(9)
C3 N2 C2 C1 . 0.07(16)
N1 C1 C2 N2 . 2.23(16)
